data_1558083
loop_
_publ_author_name
'Foley, Bryan J.'
'Palit, Chandra Mouli'
'Bhuvanesh, Nattamai'
'Zhou, Jia'
'Ozerov, Oleg V.'

_publ_section_title
;
 Concerted aryl-sulfur reductive elimination from PNP pincer-supported
 Co(iii) and subsequent Co(i)/Co(iii) comproportionation.
;
_journal_issue 23
_journal_name_full 'Chemical science'
_journal_page_first 6075
_journal_page_last 6084
_journal_paper_doi 10.1039/d0sc01813a
_journal_volume 11
_journal_year 2020
_chemical_formula_moiety 'C33 H47 Co N P2'
_chemical_formula_sum 'C33 H47 Co N P2'
_chemical_formula_weight 578.58
_space_group_crystal_system monoclinic
_space_group_IT_number 14
_space_group_name_Hall '-P 2ybc'
_space_group_name_H-M_alt 'P 1 21/c 1'
_atom_sites_solution_hydrogens geom
_atom_sites_solution_primary dual
_audit_creation_date 2018-04-17
_audit_creation_method
;
Olex2 1.2-beta
(compiled 2018.04.03 svn.r3497 for OlexSys, GUI svn.r5486)
;
_audit_update_record
;
2018-09-17 deposited with the CCDC.	2020-05-19 downloaded from the CCDC.
;
_cell_angle_alpha 90
_cell_angle_beta 98.062(4)
_cell_angle_gamma 90
_cell_formula_units_Z 4
_cell_length_a 15.273(2)
_cell_length_b 10.8300(14)
_cell_length_c 18.993(3)
_cell_measurement_reflns_used 9880
_cell_measurement_temperature 110.0
_cell_measurement_theta_max 27.227
_cell_measurement_theta_min 2.166
_cell_volume 3110.5(8)
_computing_cell_refinement 'SAINT V8.38A (?, 2016)'
_computing_data_reduction 'SAINT V8.38A (?, 2016)'
_computing_molecular_graphics 'Olex2 (Dolomanov et al., 2009)'
_computing_publication_material 'Olex2 (Dolomanov et al., 2009)'
_computing_structure_refinement 'ShelXL (Sheldrick, 2015)'
_computing_structure_solution 'ShelXT (Sheldrick, 2015)'
_diffrn_ambient_temperature 110.0
_diffrn_measured_fraction_theta_full 0.999
_diffrn_measured_fraction_theta_max 0.992
_diffrn_measurement_device_type 'Bruker APEX-II CCD'
_diffrn_measurement_method '\f and \w scans'
_diffrn_radiation_type MoK\a
_diffrn_radiation_wavelength 0.71073
_diffrn_reflns_av_R_equivalents 0.0685
_diffrn_reflns_av_unetI/netI 0.0518
_diffrn_reflns_Laue_measured_fraction_full 0.999
_diffrn_reflns_Laue_measured_fraction_max 0.992
_diffrn_reflns_limit_h_max 19
_diffrn_reflns_limit_h_min -19
_diffrn_reflns_limit_k_max 14
_diffrn_reflns_limit_k_min -14
_diffrn_reflns_limit_l_max 24
_diffrn_reflns_limit_l_min -24
_diffrn_reflns_number 45314
_diffrn_reflns_point_group_measured_fraction_full 0.999
_diffrn_reflns_point_group_measured_fraction_max 0.992
_diffrn_reflns_theta_full 25.242
_diffrn_reflns_theta_max 27.504
_diffrn_reflns_theta_min 2.170
_diffrn_standards_number 0
_exptl_absorpt_coefficient_mu 0.676
_exptl_absorpt_correction_T_max 0.7420
_exptl_absorpt_correction_T_min 0.7006
_exptl_absorpt_correction_type multi-scan
_exptl_absorpt_process_details
'SADABS-2016/2 (Bruker,2016/2) was used for absorption correction. wR2(int) was 0.0685 before and 0.0626 after correction. The Ratio of minimum to maximum transmission is 0.9442. The \l/2 correction factor is Not present.'
_exptl_crystal_colour brown
_exptl_crystal_colour_primary brown
_exptl_crystal_density_diffrn 1.235
_exptl_crystal_description block
_exptl_crystal_F_000 1236
_exptl_crystal_size_max 0.272
_exptl_crystal_size_mid 0.183
_exptl_crystal_size_min 0.074
_refine_diff_density_max 0.423
_refine_diff_density_min -0.285
_refine_diff_density_rms 0.071
_refine_ls_extinction_method none
_refine_ls_goodness_of_fit_ref 1.050
_refine_ls_hydrogen_treatment constr
_refine_ls_matrix_type full
_refine_ls_number_parameters 345
_refine_ls_number_reflns 7098
_refine_ls_number_restraints 0
_refine_ls_restrained_S_all 1.050
_refine_ls_R_factor_all 0.0678
_refine_ls_R_factor_gt 0.0411
_refine_ls_shift/su_max 0.002
_refine_ls_shift/su_mean 0.000
_refine_ls_structure_factor_coef Fsqd
_refine_ls_weighting_details 'w=1/[\s^2^(Fo^2^)+(0.0356P)^2^+1.7535P] where P=(Fo^2^+2Fc^2^)/3'
_refine_ls_weighting_scheme calc
_refine_ls_wR_factor_gt 0.0834
_refine_ls_wR_factor_ref 0.0955
_reflns_Friedel_coverage 0.000
_reflns_number_gt 5311
_reflns_number_total 7098
_reflns_threshold_expression 'I > 2\s(I)'
_cod_data_source_file d0sc01813a4.cif
_cod_data_source_block bjf472
_cod_depositor_comments
;Adding full bibliography for 1558082--1558084.cif.

 Adding full bibliography for 1558082--1558084.cif.
;
_cod_original_cell_volume 3110.5(7)
_cod_database_code 1558083
_shelx_shelxl_version_number 2018/3
_shelx_space_group_comment
;
The symmetry employed for this shelxl refinement is uniquely defined
by the following loop, which should always be used as a source of
symmetry information in preference to the above space-group names.
They are only intended as comments.
;
_shelx_estimated_absorpt_t_max 0.952
_shelx_estimated_absorpt_t_min 0.837
_olex2_refinement_description
;
1. Fixed Uiso
 At 1.2 times of:
  All C(H) groups
 At 1.5 times of:
  All C(H,H,H) groups
2.a Ternary CH refined with riding coordinates:
 C22(H22), C25(H25), C28(H28), C31(H31)
2.b Aromatic/amide H refined with riding coordinates:
 C3(H3), C5(H5), C6(H6), C9(H9), C10(H10), C12(H12), C16(H16), C17(H17),
 C19(H19), C20(H20)
2.c Idealised Me refined as rotating group:
 C7(H7A,H7B,H7C), C14(H14A,H14B,H14C), C21(H21A,H21B,H21C), C23(H23A,H23B,
 H23C), C24(H24A,H24B,H24C), C26(H26A,H26B,H26C), C27(H27A,H27B,H27C), C29(H29A,
 H29B,H29C), C30(H30A,H30B,H30C), C32(H32A,H32B,H32C), C33(H33A,H33B,H33C)
;
_olex2_submission_special_instructions 'No special instructions were received'

loop_
_space_group_symop_operation_xyz
'x, y, z'
'-x, y+1/2, -z+1/2'
'-x, -y, -z'
'x, -y-1/2, z-1/2'

loop_
_atom_site_label
_atom_site_type_symbol
_atom_site_fract_x
_atom_site_fract_y
_atom_site_fract_z
_atom_site_U_iso_or_equiv
_atom_site_adp_type
_atom_site_occupancy
_atom_site_site_symmetry_order
_atom_site_calc_flag
_atom_site_refinement_flags_posn
_atom_site_refinement_flags_adp
_atom_site_refinement_flags_occupancy
_atom_site_disorder_assembly
_atom_site_disorder_group
Co1 Co 0.74671(2) 0.32687(2) 0.24541(2) 0.01406(9) Uani 1 1 d . . . . .
P1 P 0.66466(4) 0.16270(5) 0.22663(3) 0.01439(13) Uani 1 1 d . . . . .
P2 P 0.81761(4) 0.50265(5) 0.25316(3) 0.01362(13) Uani 1 1 d . . . . .
N1 N 0.69393(12) 0.38075(15) 0.15242(9) 0.0156(4) Uani 1 1 d . . . . .
C1 C 0.61663(14) 0.32315(18) 0.11895(11) 0.0152(4) Uani 1 1 d . . . . .
C2 C 0.59290(15) 0.20877(18) 0.14714(11) 0.0152(5) Uani 1 1 d . . . . .
C3 C 0.51776(15) 0.14508(19) 0.11701(12) 0.0177(5) Uani 1 1 d . . . . .
H3 H 0.504363 0.068046 0.136920 0.021 Uiso 1 1 calc R . . . .
C4 C 0.46181(15) 0.1902(2) 0.05900(12) 0.0193(5) Uani 1 1 d . . . . .
C5 C 0.48265(16) 0.3057(2) 0.03421(12) 0.0220(5) Uani 1 1 d . . . . .
H5 H 0.444345 0.341047 -0.004257 0.026 Uiso 1 1 calc R . . . .
C6 C 0.55660(15) 0.3715(2) 0.06300(12) 0.0208(5) Uani 1 1 d . . . . .
H6 H 0.567013 0.450914 0.044602 0.025 Uiso 1 1 calc R . . . .
C7 C 0.38201(16) 0.1182(2) 0.02629(13) 0.0283(6) Uani 1 1 d . . . . .
H7A H 0.401163 0.041072 0.006196 0.042 Uiso 1 1 calc GR . . . .
H7B H 0.348245 0.167381 -0.011479 0.042 Uiso 1 1 calc GR . . . .
H7C H 0.344684 0.099340 0.062863 0.042 Uiso 1 1 calc GR . . . .
C8 C 0.73455(15) 0.47658(18) 0.11884(11) 0.0154(5) Uani 1 1 d . . . . .
C9 C 0.72566(15) 0.49706(19) 0.04516(11) 0.0182(5) Uani 1 1 d . . . . .
H9 H 0.689429 0.443108 0.014175 0.022 Uiso 1 1 calc R . . . .
C10 C 0.76812(15) 0.59346(19) 0.01655(12) 0.0184(5) Uani 1 1 d . . . . .
H10 H 0.759255 0.604781 -0.033550 0.022 Uiso 1 1 calc R . . . .
C11 C 0.82363(14) 0.67482(19) 0.05870(12) 0.0168(5) Uani 1 1 d . . . . .
C12 C 0.83774(15) 0.65066(18) 0.13125(11) 0.0161(5) Uani 1 1 d . . . . .
H12 H 0.877490 0.701759 0.161256 0.019 Uiso 1 1 calc R . . . .
C13 C 0.79546(14) 0.55368(18) 0.16170(11) 0.0151(5) Uani 1 1 d . . . . .
C14 C 0.86635(16) 0.7823(2) 0.02620(12) 0.0224(5) Uani 1 1 d . . . . .
H14A H 0.830405 0.856572 0.029035 0.034 Uiso 1 1 calc GR . . . .
H14B H 0.870746 0.764053 -0.023730 0.034 Uiso 1 1 calc GR . . . .
H14C H 0.925654 0.795952 0.052160 0.034 Uiso 1 1 calc GR . . . .
C15 C 0.80158(15) 0.27149(19) 0.33828(12) 0.0170(5) Uani 1 1 d . . . . .
C16 C 0.77803(16) 0.3186(2) 0.40149(12) 0.0215(5) Uani 1 1 d . . . . .
H16 H 0.731760 0.377718 0.398941 0.026 Uiso 1 1 calc R . . . .
C17 C 0.81964(17) 0.2822(2) 0.46772(13) 0.0261(6) Uani 1 1 d . . . . .
H17 H 0.800906 0.316208 0.509232 0.031 Uiso 1 1 calc R . . . .
C18 C 0.88805(17) 0.1971(2) 0.47465(13) 0.0265(6) Uani 1 1 d . . . . .
C19 C 0.91241(16) 0.1483(2) 0.41269(13) 0.0240(5) Uani 1 1 d . . . . .
H19 H 0.958837 0.089289 0.415706 0.029 Uiso 1 1 calc R . . . .
C20 C 0.86990(15) 0.18425(19) 0.34615(12) 0.0200(5) Uani 1 1 d . . . . .
H20 H 0.887829 0.148462 0.304799 0.024 Uiso 1 1 calc R . . . .
C21 C 0.9331(2) 0.1579(3) 0.54680(14) 0.0386(7) Uani 1 1 d . . . . .
H21A H 0.933383 0.226976 0.580186 0.058 Uiso 1 1 calc GR . . . .
H21B H 0.994145 0.133358 0.543342 0.058 Uiso 1 1 calc GR . . . .
H21C H 0.901253 0.087963 0.563836 0.058 Uiso 1 1 calc GR . . . .
C22 C 0.58949(15) 0.1135(2) 0.28936(12) 0.0217(5) Uani 1 1 d . . . . .
H22 H 0.543160 0.058848 0.263157 0.026 Uiso 1 1 calc R . . . .
C23 C 0.54368(17) 0.2277(2) 0.31427(14) 0.0318(6) Uani 1 1 d . . . . .
H23A H 0.587474 0.280253 0.342643 0.048 Uiso 1 1 calc GR . . . .
H23B H 0.498655 0.202134 0.343318 0.048 Uiso 1 1 calc GR . . . .
H23C H 0.515546 0.273975 0.272829 0.048 Uiso 1 1 calc GR . . . .
C24 C 0.63698(17) 0.0410(2) 0.35222(13) 0.0287(6) Uani 1 1 d . . . . .
H24A H 0.661978 -0.034696 0.334932 0.043 Uiso 1 1 calc GR . . . .
H24B H 0.594865 0.019474 0.384722 0.043 Uiso 1 1 calc GR . . . .
H24C H 0.684617 0.091539 0.377404 0.043 Uiso 1 1 calc GR . . . .
C25 C 0.72219(15) 0.02205(19) 0.20331(12) 0.0191(5) Uani 1 1 d . . . . .
H25 H 0.762169 -0.005190 0.246776 0.023 Uiso 1 1 calc R . . . .
C26 C 0.66162(17) -0.0861(2) 0.17851(13) 0.0255(5) Uani 1 1 d . . . . .
H26A H 0.627237 -0.109188 0.216348 0.038 Uiso 1 1 calc GR . . . .
H26B H 0.697399 -0.156672 0.167289 0.038 Uiso 1 1 calc GR . . . .
H26C H 0.621325 -0.062010 0.135968 0.038 Uiso 1 1 calc GR . . . .
C27 C 0.78013(17) 0.0551(2) 0.14688(14) 0.0310(6) Uani 1 1 d . . . . .
H27A H 0.742765 0.083956 0.103852 0.046 Uiso 1 1 calc GR . . . .
H27B H 0.813323 -0.017986 0.135572 0.046 Uiso 1 1 calc GR . . . .
H27C H 0.821548 0.120620 0.164966 0.046 Uiso 1 1 calc GR . . . .
C28 C 0.76925(14) 0.61738(19) 0.30834(11) 0.0163(5) Uani 1 1 d . . . . .
H28 H 0.778918 0.586076 0.358364 0.020 Uiso 1 1 calc R . . . .
C29 C 0.66930(15) 0.6211(2) 0.28490(13) 0.0246(5) Uani 1 1 d . . . . .
H29A H 0.644207 0.539076 0.290643 0.037 Uiso 1 1 calc GR . . . .
H29B H 0.657264 0.645933 0.234853 0.037 Uiso 1 1 calc GR . . . .
H29C H 0.642385 0.680829 0.314191 0.037 Uiso 1 1 calc GR . . . .
C30 C 0.81087(16) 0.74599(19) 0.30910(12) 0.0222(5) Uani 1 1 d . . . . .
H30A H 0.873836 0.740514 0.327987 0.033 Uiso 1 1 calc GR . . . .
H30B H 0.781207 0.800992 0.339238 0.033 Uiso 1 1 calc GR . . . .
H30C H 0.804210 0.778836 0.260562 0.033 Uiso 1 1 calc GR . . . .
C31 C 0.93780(14) 0.51766(19) 0.27971(11) 0.0165(5) Uani 1 1 d . . . . .
H31 H 0.955722 0.602132 0.265962 0.020 Uiso 1 1 calc R . . . .
C32 C 0.96353(15) 0.5039(2) 0.36007(12) 0.0213(5) Uani 1 1 d . . . . .
H32A H 0.932777 0.566697 0.384570 0.032 Uiso 1 1 calc GR . . . .
H32B H 1.027560 0.514748 0.372306 0.032 Uiso 1 1 calc GR . . . .
H32C H 0.946741 0.421568 0.374841 0.032 Uiso 1 1 calc GR . . . .
C33 C 0.98670(15) 0.4236(2) 0.23946(13) 0.0239(5) Uani 1 1 d . . . . .
H33A H 0.969793 0.339859 0.251784 0.036 Uiso 1 1 calc GR . . . .
H33B H 1.050625 0.434124 0.252643 0.036 Uiso 1 1 calc GR . . . .
H33C H 0.971013 0.436463 0.188168 0.036 Uiso 1 1 calc GR . . . .

loop_
_atom_site_aniso_label
_atom_site_aniso_U_11
_atom_site_aniso_U_22
_atom_site_aniso_U_33
_atom_site_aniso_U_23
_atom_site_aniso_U_13
_atom_site_aniso_U_12
Co1 0.01355(17) 0.01373(14) 0.01411(16) 0.00226(11) -0.00079(12) 0.00010(12)
P1 0.0135(3) 0.0145(3) 0.0146(3) 0.0028(2) 0.0003(2) -0.0003(2)
P2 0.0130(3) 0.0141(3) 0.0131(3) 0.0006(2) -0.0004(2) 0.0007(2)
N1 0.0145(10) 0.0153(9) 0.0157(10) 0.0029(7) -0.0023(8) -0.0012(7)
C1 0.0131(11) 0.0155(10) 0.0167(11) 0.0002(8) 0.0012(9) 0.0007(9)
C2 0.0139(12) 0.0166(10) 0.0152(11) 0.0015(8) 0.0021(9) 0.0010(8)
C3 0.0163(12) 0.0169(10) 0.0200(12) 0.0023(9) 0.0028(10) -0.0015(9)
C4 0.0139(12) 0.0253(12) 0.0179(12) -0.0012(9) -0.0009(9) -0.0008(9)
C5 0.0164(13) 0.0251(12) 0.0226(13) 0.0051(9) -0.0041(10) 0.0005(10)
C6 0.0187(13) 0.0179(11) 0.0242(13) 0.0059(9) -0.0021(10) -0.0029(9)
C7 0.0220(14) 0.0329(13) 0.0276(14) 0.0030(11) -0.0051(11) -0.0103(11)
C8 0.0154(12) 0.0133(10) 0.0172(11) 0.0026(8) 0.0010(9) 0.0014(8)
C9 0.0178(12) 0.0187(10) 0.0166(11) 0.0001(9) -0.0024(9) -0.0029(9)
C10 0.0195(13) 0.0233(11) 0.0117(11) 0.0027(9) -0.0002(9) -0.0013(9)
C11 0.0140(12) 0.0184(10) 0.0181(11) 0.0024(9) 0.0029(9) 0.0015(9)
C12 0.0145(12) 0.0167(10) 0.0167(11) -0.0009(8) 0.0009(9) -0.0007(9)
C13 0.0154(12) 0.0153(10) 0.0143(11) 0.0007(8) 0.0009(9) 0.0024(9)
C14 0.0233(14) 0.0254(12) 0.0191(13) 0.0030(9) 0.0046(10) -0.0038(10)
C15 0.0153(12) 0.0162(10) 0.0184(12) 0.0024(9) -0.0011(9) -0.0047(9)
C16 0.0205(13) 0.0218(11) 0.0222(13) 0.0024(9) 0.0028(10) 0.0012(10)
C17 0.0340(16) 0.0278(12) 0.0164(12) 0.0009(10) 0.0039(11) -0.0053(11)
C18 0.0283(15) 0.0272(12) 0.0211(13) 0.0080(10) -0.0069(11) -0.0081(11)
C19 0.0204(13) 0.0185(11) 0.0305(14) 0.0068(10) -0.0060(11) 0.0016(10)
C20 0.0201(13) 0.0184(11) 0.0207(12) 0.0010(9) 0.0000(10) 0.0000(9)
C21 0.0435(18) 0.0426(16) 0.0252(15) 0.0143(12) -0.0112(13) -0.0107(14)
C22 0.0157(13) 0.0277(12) 0.0214(13) 0.0035(10) 0.0024(10) -0.0043(10)
C23 0.0224(15) 0.0454(15) 0.0292(15) -0.0024(12) 0.0089(12) 0.0042(12)
C24 0.0293(15) 0.0376(14) 0.0192(13) 0.0106(11) 0.0039(11) -0.0046(11)
C25 0.0175(12) 0.0200(11) 0.0189(12) 0.0015(9) -0.0004(10) 0.0017(9)
C26 0.0279(14) 0.0197(11) 0.0267(14) -0.0005(10) -0.0040(11) -0.0002(10)
C27 0.0276(15) 0.0313(13) 0.0363(16) -0.0025(11) 0.0123(12) 0.0034(11)
C28 0.0170(12) 0.0179(10) 0.0138(11) 0.0015(8) 0.0013(9) 0.0034(9)
C29 0.0196(13) 0.0255(12) 0.0295(14) 0.0033(10) 0.0069(11) 0.0045(10)
C30 0.0254(14) 0.0170(11) 0.0234(13) -0.0030(9) 0.0013(11) 0.0021(10)
C31 0.0125(11) 0.0178(10) 0.0189(12) 0.0001(9) 0.0006(9) 0.0000(9)
C32 0.0170(12) 0.0248(11) 0.0205(12) 0.0015(9) -0.0033(10) -0.0013(10)
C33 0.0176(13) 0.0296(13) 0.0249(14) -0.0025(10) 0.0038(11) 0.0036(10)

loop_
_atom_type_symbol
_atom_type_description
_atom_type_scat_dispersion_real
_atom_type_scat_dispersion_imag
_atom_type_scat_source
C C 0.0033 0.0016 'International Tables Vol C Tables 4.2.6.8 and 6.1.1.4'
H H 0.0000 0.0000 'International Tables Vol C Tables 4.2.6.8 and 6.1.1.4'
N N 0.0061 0.0033 'International Tables Vol C Tables 4.2.6.8 and 6.1.1.4'
P P 0.1023 0.0942 'International Tables Vol C Tables 4.2.6.8 and 6.1.1.4'
Co Co 0.3494 0.9721 'International Tables Vol C Tables 4.2.6.8 and 6.1.1.4'

loop_
_geom_angle_atom_site_label_1
_geom_angle_atom_site_label_2
_geom_angle_atom_site_label_3
_geom_angle
_geom_angle_site_symmetry_1
_geom_angle_site_symmetry_3
_geom_angle_publ_flag
P1 Co1 P2 172.63(2) . . ?
N1 Co1 P1 86.56(5) . . ?
N1 Co1 P2 86.42(5) . . ?
N1 Co1 C15 179.00(9) . . ?
C15 Co1 P1 93.55(6) . . ?
C15 Co1 P2 93.51(6) . . ?
C2 P1 Co1 100.32(7) . . ?
C2 P1 C22 105.05(11) . . ?
C2 P1 C25 106.33(10) . . ?
C22 P1 Co1 121.76(8) . . ?
C25 P1 Co1 115.57(8) . . ?
C25 P1 C22 106.10(10) . . ?
C13 P2 Co1 100.21(7) . . ?
C13 P2 C28 107.69(10) . . ?
C13 P2 C31 106.32(10) . . ?
C28 P2 Co1 113.01(7) . . ?
C31 P2 Co1 124.12(7) . . ?
C31 P2 C28 104.37(10) . . ?
C1 N1 Co1 119.81(14) . . ?
C1 N1 C8 121.21(18) . . ?
C8 N1 Co1 118.98(14) . . ?
N1 C1 C2 117.41(19) . . ?
C6 C1 N1 126.48(19) . . ?
C6 C1 C2 116.0(2) . . ?
C1 C2 P1 113.57(16) . . ?
C3 C2 P1 125.13(16) . . ?
C3 C2 C1 121.2(2) . . ?
C2 C3 H3 118.9 . . ?
C4 C3 C2 122.3(2) . . ?
C4 C3 H3 118.9 . . ?
C3 C4 C5 116.2(2) . . ?
C3 C4 C7 121.3(2) . . ?
C5 C4 C7 122.5(2) . . ?
C4 C5 H5 118.5 . . ?
C6 C5 C4 122.9(2) . . ?
C6 C5 H5 118.5 . . ?
C1 C6 H6 119.4 . . ?
C5 C6 C1 121.2(2) . . ?
C5 C6 H6 119.4 . . ?
C4 C7 H7A 109.5 . . ?
C4 C7 H7B 109.5 . . ?
C4 C7 H7C 109.5 . . ?
H7A C7 H7B 109.5 . . ?
H7A C7 H7C 109.5 . . ?
H7B C7 H7C 109.5 . . ?
N1 C8 C13 118.00(19) . . ?
C9 C8 N1 125.51(19) . . ?
C9 C8 C13 116.28(19) . . ?
C8 C9 H9 119.1 . . ?
C10 C9 C8 121.8(2) . . ?
C10 C9 H9 119.1 . . ?
C9 C10 H10 118.9 . . ?
C9 C10 C11 122.2(2) . . ?
C11 C10 H10 118.9 . . ?
C10 C11 C14 121.0(2) . . ?
C12 C11 C10 116.59(19) . . ?
C12 C11 C14 122.4(2) . . ?
C11 C12 H12 118.8 . . ?
C11 C12 C13 122.3(2) . . ?
C13 C12 H12 118.8 . . ?
C8 C13 P2 112.98(15) . . ?
C12 C13 P2 126.23(17) . . ?
C12 C13 C8 120.5(2) . . ?
C11 C14 H14A 109.5 . . ?
C11 C14 H14B 109.5 . . ?
C11 C14 H14C 109.5 . . ?
H14A C14 H14B 109.5 . . ?
H14A C14 H14C 109.5 . . ?
H14B C14 H14C 109.5 . . ?
C16 C15 Co1 122.57(17) . . ?
C16 C15 C20 115.6(2) . . ?
C20 C15 Co1 121.77(17) . . ?
C15 C16 H16 118.8 . . ?
C17 C16 C15 122.4(2) . . ?
C17 C16 H16 118.8 . . ?
C16 C17 H17 119.3 . . ?
C16 C17 C18 121.3(2) . . ?
C18 C17 H17 119.3 . . ?
C17 C18 C19 117.5(2) . . ?
C17 C18 C21 121.1(2) . . ?
C19 C18 C21 121.4(2) . . ?
C18 C19 H19 119.5 . . ?
C18 C19 C20 121.1(2) . . ?
C20 C19 H19 119.5 . . ?
C15 C20 H20 119.0 . . ?
C19 C20 C15 122.1(2) . . ?
C19 C20 H20 119.0 . . ?
C18 C21 H21A 109.5 . . ?
C18 C21 H21B 109.5 . . ?
C18 C21 H21C 109.5 . . ?
H21A C21 H21B 109.5 . . ?
H21A C21 H21C 109.5 . . ?
H21B C21 H21C 109.5 . . ?
P1 C22 H22 108.1 . . ?
C23 C22 P1 108.63(16) . . ?
C23 C22 H22 108.1 . . ?
C24 C22 P1 112.55(16) . . ?
C24 C22 H22 108.1 . . ?
C24 C22 C23 111.3(2) . . ?
C22 C23 H23A 109.5 . . ?
C22 C23 H23B 109.5 . . ?
C22 C23 H23C 109.5 . . ?
H23A C23 H23B 109.5 . . ?
H23A C23 H23C 109.5 . . ?
H23B C23 H23C 109.5 . . ?
C22 C24 H24A 109.5 . . ?
C22 C24 H24B 109.5 . . ?
C22 C24 H24C 109.5 . . ?
H24A C24 H24B 109.5 . . ?
H24A C24 H24C 109.5 . . ?
H24B C24 H24C 109.5 . . ?
P1 C25 H25 107.6 . . ?
C26 C25 P1 114.83(16) . . ?
C26 C25 H25 107.6 . . ?
C27 C25 P1 108.54(15) . . ?
C27 C25 H25 107.6 . . ?
C27 C25 C26 110.5(2) . . ?
C25 C26 H26A 109.5 . . ?
C25 C26 H26B 109.5 . . ?
C25 C26 H26C 109.5 . . ?
H26A C26 H26B 109.5 . . ?
H26A C26 H26C 109.5 . . ?
H26B C26 H26C 109.5 . . ?
C25 C27 H27A 109.5 . . ?
C25 C27 H27B 109.5 . . ?
C25 C27 H27C 109.5 . . ?
H27A C27 H27B 109.5 . . ?
H27A C27 H27C 109.5 . . ?
H27B C27 H27C 109.5 . . ?
P2 C28 H28 107.1 . . ?
C29 C28 P2 108.38(15) . . ?
C29 C28 H28 107.1 . . ?
C29 C28 C30 112.01(18) . . ?
C30 C28 P2 114.80(15) . . ?
C30 C28 H28 107.1 . . ?
C28 C29 H29A 109.5 . . ?
C28 C29 H29B 109.5 . . ?
C28 C29 H29C 109.5 . . ?
H29A C29 H29B 109.5 . . ?
H29A C29 H29C 109.5 . . ?
H29B C29 H29C 109.5 . . ?
C28 C30 H30A 109.5 . . ?
C28 C30 H30B 109.5 . . ?
C28 C30 H30C 109.5 . . ?
H30A C30 H30B 109.5 . . ?
H30A C30 H30C 109.5 . . ?
H30B C30 H30C 109.5 . . ?
P2 C31 H31 107.9 . . ?
C32 C31 P2 111.81(15) . . ?
C32 C31 H31 107.9 . . ?
C32 C31 C33 111.03(18) . . ?
C33 C31 P2 110.01(15) . . ?
C33 C31 H31 107.9 . . ?
C31 C32 H32A 109.5 . . ?
C31 C32 H32B 109.5 . . ?
C31 C32 H32C 109.5 . . ?
H32A C32 H32B 109.5 . . ?
H32A C32 H32C 109.5 . . ?
H32B C32 H32C 109.5 . . ?
C31 C33 H33A 109.5 . . ?
C31 C33 H33B 109.5 . . ?
C31 C33 H33C 109.5 . . ?
H33A C33 H33B 109.5 . . ?
H33A C33 H33C 109.5 . . ?
H33B C33 H33C 109.5 . . ?

loop_
_geom_bond_atom_site_label_1
_geom_bond_atom_site_label_2
_geom_bond_distance
_geom_bond_site_symmetry_2
_geom_bond_publ_flag
Co1 P1 2.1757(6) . ?
Co1 P2 2.1849(6) . ?
Co1 N1 1.9261(18) . ?
Co1 C15 1.939(2) . ?
P1 C2 1.807(2) . ?
P1 C22 1.845(2) . ?
P1 C25 1.843(2) . ?
P2 C13 1.809(2) . ?
P2 C28 1.845(2) . ?
P2 C31 1.841(2) . ?
N1 C1 1.406(3) . ?
N1 C8 1.407(3) . ?
C1 C2 1.417(3) . ?
C1 C6 1.404(3) . ?
C2 C3 1.391(3) . ?
C3 H3 0.9500 . ?
C3 C4 1.385(3) . ?
C4 C5 1.390(3) . ?
C4 C7 1.505(3) . ?
C5 H5 0.9500 . ?
C5 C6 1.382(3) . ?
C6 H6 0.9500 . ?
C7 H7A 0.9800 . ?
C7 H7B 0.9800 . ?
C7 H7C 0.9800 . ?
C8 C9 1.405(3) . ?
C8 C13 1.419(3) . ?
C9 H9 0.9500 . ?
C9 C10 1.380(3) . ?
C10 H10 0.9500 . ?
C10 C11 1.395(3) . ?
C11 C12 1.389(3) . ?
C11 C14 1.508(3) . ?
C12 H12 0.9500 . ?
C12 C13 1.400(3) . ?
C14 H14A 0.9800 . ?
C14 H14B 0.9800 . ?
C14 H14C 0.9800 . ?
C15 C16 1.397(3) . ?
C15 C20 1.400(3) . ?
C16 H16 0.9500 . ?
C16 C17 1.385(3) . ?
C17 H17 0.9500 . ?
C17 C18 1.385(3) . ?
C18 C19 1.388(3) . ?
C18 C21 1.506(3) . ?
C19 H19 0.9500 . ?
C19 C20 1.393(3) . ?
C20 H20 0.9500 . ?
C21 H21A 0.9800 . ?
C21 H21B 0.9800 . ?
C21 H21C 0.9800 . ?
C22 H22 1.0000 . ?
C22 C23 1.528(3) . ?
C22 C24 1.525(3) . ?
C23 H23A 0.9800 . ?
C23 H23B 0.9800 . ?
C23 H23C 0.9800 . ?
C24 H24A 0.9800 . ?
C24 H24B 0.9800 . ?
C24 H24C 0.9800 . ?
C25 H25 1.0000 . ?
C25 C26 1.526(3) . ?
C25 C27 1.525(3) . ?
C26 H26A 0.9800 . ?
C26 H26B 0.9800 . ?
C26 H26C 0.9800 . ?
C27 H27A 0.9800 . ?
C27 H27B 0.9800 . ?
C27 H27C 0.9800 . ?
C28 H28 1.0000 . ?
C28 C29 1.530(3) . ?
C28 C30 1.530(3) . ?
C29 H29A 0.9800 . ?
C29 H29B 0.9800 . ?
C29 H29C 0.9800 . ?
C30 H30A 0.9800 . ?
C30 H30B 0.9800 . ?
C30 H30C 0.9800 . ?
C31 H31 1.0000 . ?
C31 C32 1.529(3) . ?
C31 C33 1.530(3) . ?
C32 H32A 0.9800 . ?
C32 H32B 0.9800 . ?
C32 H32C 0.9800 . ?
C33 H33A 0.9800 . ?
C33 H33B 0.9800 . ?
C33 H33C 0.9800 . ?

loop_
_geom_torsion_atom_site_label_1
_geom_torsion_atom_site_label_2
_geom_torsion_atom_site_label_3
_geom_torsion_atom_site_label_4
_geom_torsion
_geom_torsion_site_symmetry_1
_geom_torsion_site_symmetry_2
_geom_torsion_site_symmetry_3
_geom_torsion_site_symmetry_4
_geom_torsion_publ_flag
Co1 P1 C2 C1 6.29(17) . . . . ?
Co1 P1 C2 C3 -169.94(18) . . . . ?
Co1 P1 C22 C23 41.65(19) . . . . ?
Co1 P1 C22 C24 -82.02(18) . . . . ?
Co1 P1 C25 C26 -170.40(14) . . . . ?
Co1 P1 C25 C27 -46.22(18) . . . . ?
Co1 P2 C13 C8 6.84(16) . . . . ?
Co1 P2 C13 C12 -167.19(18) . . . . ?
Co1 P2 C28 C29 -47.98(16) . . . . ?
Co1 P2 C28 C30 -174.04(13) . . . . ?
Co1 P2 C31 C32 -77.20(16) . . . . ?
Co1 P2 C31 C33 46.65(18) . . . . ?
Co1 N1 C1 C2 -15.1(3) . . . . ?
Co1 N1 C1 C6 160.21(18) . . . . ?
Co1 N1 C8 C9 155.80(18) . . . . ?
Co1 N1 C8 C13 -18.7(3) . . . . ?
Co1 C15 C16 C17 -177.52(18) . . . . ?
Co1 C15 C20 C19 176.97(17) . . . . ?
P1 C2 C3 C4 175.07(17) . . . . ?
N1 C1 C2 P1 4.0(3) . . . . ?
N1 C1 C2 C3 -179.58(19) . . . . ?
N1 C1 C6 C5 179.8(2) . . . . ?
N1 C8 C9 C10 -179.9(2) . . . . ?
N1 C8 C13 P2 5.7(3) . . . . ?
N1 C8 C13 C12 -179.86(19) . . . . ?
C1 N1 C8 C9 -23.4(3) . . . . ?
C1 N1 C8 C13 162.13(19) . . . . ?
C1 C2 C3 C4 -0.9(3) . . . . ?
C2 P1 C22 C23 -70.98(18) . . . . ?
C2 P1 C22 C24 165.35(17) . . . . ?
C2 P1 C25 C26 -60.08(19) . . . . ?
C2 P1 C25 C27 64.09(18) . . . . ?
C2 C1 C6 C5 -4.8(3) . . . . ?
C2 C3 C4 C5 -2.8(3) . . . . ?
C2 C3 C4 C7 178.6(2) . . . . ?
C3 C4 C5 C6 2.6(3) . . . . ?
C4 C5 C6 C1 1.3(4) . . . . ?
C6 C1 C2 P1 -171.76(16) . . . . ?
C6 C1 C2 C3 4.6(3) . . . . ?
C7 C4 C5 C6 -178.8(2) . . . . ?
C8 N1 C1 C2 164.09(19) . . . . ?
C8 N1 C1 C6 -20.6(3) . . . . ?
C8 C9 C10 C11 1.2(3) . . . . ?
C9 C8 C13 P2 -169.28(16) . . . . ?
C9 C8 C13 C12 5.1(3) . . . . ?
C9 C10 C11 C12 3.0(3) . . . . ?
C9 C10 C11 C14 -177.6(2) . . . . ?
C10 C11 C12 C13 -3.1(3) . . . . ?
C11 C12 C13 P2 172.59(17) . . . . ?
C11 C12 C13 C8 -1.0(3) . . . . ?
C13 P2 C28 C29 61.74(17) . . . . ?
C13 P2 C28 C30 -64.31(18) . . . . ?
C13 P2 C31 C32 167.87(15) . . . . ?
C13 P2 C31 C33 -68.28(17) . . . . ?
C13 C8 C9 C10 -5.3(3) . . . . ?
C14 C11 C12 C13 177.5(2) . . . . ?
C15 C16 C17 C18 0.6(4) . . . . ?
C16 C15 C20 C19 -0.9(3) . . . . ?
C16 C17 C18 C19 -1.0(3) . . . . ?
C16 C17 C18 C21 180.0(2) . . . . ?
C17 C18 C19 C20 0.4(3) . . . . ?
C18 C19 C20 C15 0.6(4) . . . . ?
C20 C15 C16 C17 0.4(3) . . . . ?
C21 C18 C19 C20 179.5(2) . . . . ?
C22 P1 C2 C1 133.38(16) . . . . ?
C22 P1 C2 C3 -42.9(2) . . . . ?
C22 P1 C25 C26 51.40(19) . . . . ?
C22 P1 C25 C27 175.58(17) . . . . ?
C25 P1 C2 C1 -114.41(17) . . . . ?
C25 P1 C2 C3 69.4(2) . . . . ?
C25 P1 C22 C23 176.64(16) . . . . ?
C25 P1 C22 C24 52.98(19) . . . . ?
C28 P2 C13 C8 -111.47(16) . . . . ?
C28 P2 C13 C12 74.5(2) . . . . ?
C28 P2 C31 C32 54.18(17) . . . . ?
C28 P2 C31 C33 178.04(15) . . . . ?
C31 P2 C13 C8 137.14(16) . . . . ?
C31 P2 C13 C12 -36.9(2) . . . . ?
C31 P2 C28 C29 174.46(15) . . . . ?
C31 P2 C28 C30 48.40(18) . . . . ?
